data_8103644
loop_
_publ_author_name
'Aurivillius, K.'
'Stalhandske, C.'

_publ_section_title
;
 A neutron diffraction study of trimercury(II) dihydroxide disulphate
 monohydrate, Hg3 (O H)2 (S O4)2 (H2 O)
;
_journal_name_full
;
Zeitschrift fuer Kristallographie, Kristallgeometrie, Kristallphysik, 
Kristallchemie (-144,1977)
;
_journal_page_first 1
_journal_page_last 15
_journal_volume 144
_journal_year 1976
_chemical_formula_sum 'H4 Hg3 O11 S2'
_chemical_name_systematic 'Hg3 (O H)2 (S O4)2 (H2 O)'
_space_group_IT_number 15
_symmetry_space_group_name_Hall '-C 2yc'
_symmetry_space_group_name_H-M 'C 1 2/c 1'
_cell_angle_alpha 90
_cell_angle_beta 98.94
_cell_angle_gamma 90
_cell_formula_units_Z 4
_cell_length_a 7.152
_cell_length_b 8.919
_cell_length_c 14.488
_cell_volume 912.943
_citation_journal_id_ASTM ZEKGAX
_cod_data_source_file Aurivillius_ZEKGAX_1976_651.cif
_cod_data_source_block H4Hg3O11S2
_cod_original_cell_volume 912.9433
_cod_database_code 8103644

loop_
_symmetry_equiv_pos_as_xyz
x,y,z
-x,y,-z+1/2
-x,-y,-z
x,-y,z-1/2
x+1/2,y+1/2,z
-x+1/2,y+1/2,-z+1/2
-x+1/2,-y+1/2,-z
x+1/2,-y+1/2,z-1/2

loop_
_atom_site_label
_atom_site_type_symbol
_atom_site_fract_x
_atom_site_fract_y
_atom_site_fract_z
_atom_site_occupancy
_atom_site_U_iso_or_equiv
Hg1 Hg+2 0.25 0.25 0 1 0.0
Hg2 Hg+2 0.25195 -0.06507 0.14836 1 0.0
O6 O-2 0.5 0.33276 0.25 1 0.0
O4 O-2 0.34849 -0.50018 0.06118 1 0.0
H1 H+1 0.0934 0.1881 0.14868 1 0.0
O2 O-2 0.33997 -0.28829 0.1607 1 0.0
H2 H+1 0.411 0.267 0.21184 1 0.0
O1 O-2 0.22009 0.16366 0.13542 1 0.0
O3 O-2 0.12243 -0.49485 0.1694 1 0.0
S1 S+6 0.2164 -0.4081 0.10457 1 0.0
O5 O-2 0.08246 -0.33242 0.03431 1 0.0
